data_7216050
loop_
_publ_author_name
'Kimura, Fumiko'
'Oshima, Wataru'
'Matsumoto, Hiroko'
'Uekusa, Hidehiro'
'Aburaya, Kazuaki'
'Maeyama, Masataka'
'Kimura, Tsunehisa'

_publ_section_title
;
 Single crystal structure analysis via magnetically oriented microcrystal
 arrays
;
_journal_issue 29
_journal_name_full CrystEngComm
_journal_page_first 6630
_journal_paper_doi 10.1039/c4ce00839a
_journal_volume 16
_journal_year 2014
_chemical_absolute_configuration rm
_chemical_formula_moiety 'C12 H22 O11'
_chemical_formula_sum 'C12 H22 O11'
_chemical_formula_weight 342.30
_space_group_IT_number 4
_symmetry_cell_setting monoclinic
_symmetry_Int_Tables_number 4
_symmetry_space_group_name_Hall 'P 2yb'
_symmetry_space_group_name_H-M 'P 1 21 1'
_atom_sites_solution_hydrogens geom
_atom_sites_solution_primary direct
_atom_sites_solution_secondary difmap
_cell_angle_alpha 90.0000
_cell_angle_beta 90.990(7)
_cell_angle_gamma 90.0000
_cell_formula_units_Z 2
_cell_length_a 5.0868(3)
_cell_length_b 13.0628(8)
_cell_length_c 10.9758(7)
_cell_measurement_reflns_used 10685
_cell_measurement_temperature 296
_cell_measurement_theta_max 68.25
_cell_measurement_theta_min 5.26
_cell_volume 729.21(8)
_computing_cell_refinement 'RAPID AUTO'
_computing_data_collection 'RAPID AUTO (Rigaku, ????)'
_computing_data_reduction 'RAPID AUTO'
_computing_molecular_graphics 'CrystalStructure 4.0'
_computing_publication_material 'CrystalStructure 4.0 (Rigaku, 2010)'
_computing_structure_refinement 'SHELXL97 (Sheldrick, 2008)'
_computing_structure_solution 'SIR92 (Altomare, et al., 1994)'
_diffrn_ambient_temperature 296
_diffrn_detector_area_resol_mean 10.000
_diffrn_measured_fraction_theta_full 0.980
_diffrn_measured_fraction_theta_max 0.980
_diffrn_measurement_device_type 'Rigaku R-AXIS RAPID'
_diffrn_measurement_method \w
_diffrn_radiation_type 'Cu K\a'
_diffrn_radiation_wavelength 1.54187
_diffrn_reflns_av_R_equivalents 0.0517
_diffrn_reflns_limit_h_max 6
_diffrn_reflns_limit_h_min -6
_diffrn_reflns_limit_k_max 15
_diffrn_reflns_limit_k_min -15
_diffrn_reflns_limit_l_max 13
_diffrn_reflns_limit_l_min -13
_diffrn_reflns_number 6695
_diffrn_reflns_theta_full 68.24
_diffrn_reflns_theta_max 68.24
_diffrn_standards_number 0
_exptl_absorpt_coefficient_mu 1.222
_exptl_absorpt_correction_T_max 0.885
_exptl_absorpt_correction_T_min 0.015
_exptl_absorpt_correction_type multi-scan
_exptl_absorpt_process_details 'ABSCOR (Rigaku, 1995)'
_exptl_crystal_colour Colorless
_exptl_crystal_density_diffrn 1.559
_exptl_crystal_density_method 'not measured'
_exptl_crystal_description block
_exptl_crystal_F_000 364.00
_exptl_crystal_size_max 0.100
_exptl_crystal_size_mid 0.100
_exptl_crystal_size_min 0.100
_refine_diff_density_max 0.940
_refine_diff_density_min -0.610
_refine_ls_extinction_method none
_refine_ls_goodness_of_fit_ref 1.143
_refine_ls_hydrogen_treatment constr
_refine_ls_number_parameters 208
_refine_ls_number_reflns 1370
_refine_ls_number_restraints 1
_refine_ls_R_factor_gt 0.1062
_refine_ls_shift/su_max 0.001
_refine_ls_structure_factor_coef Fsqd
_refine_ls_weighting_details 'w = 1/[\s^2^(Fo^2^)+(0.2500P)^2^+0.5000P] where P=(Fo^2^+2Fc^2^)/3'
_refine_ls_weighting_scheme calc
_refine_ls_wR_factor_ref 0.3323
_reflns_number_gt 1115
_reflns_number_total 1370
_reflns_threshold_expression F^2^>2.0\s(F^2^)
_cod_data_source_file c4ce00839a1.cif
_cod_data_source_block ProfKimura_Cellobiose
_cod_depositor_comments 'Adding full bibliography for 7216049--7216051.cif.'
_cod_database_code 7216050

loop_
_symmetry_equiv_pos_site_id
_symmetry_equiv_pos_as_xyz
1 +X,+Y,+Z
2 -X,1/2+Y,-Z

loop_
_atom_site_label
_atom_site_type_symbol
_atom_site_fract_x
_atom_site_fract_y
_atom_site_fract_z
_atom_site_U_iso_or_equiv
_atom_site_adp_type
_atom_site_occupancy
_atom_site_symmetry_multiplicity
_atom_site_calc_flag
_atom_site_refinement_flags
O1 O 0.3021(15) 0.2442(6) 0.6950(7) 0.0336(18) Uani 1.0 2 d .
O2 O 0.1870(16) 0.0398(7) 0.4736(7) 0.0372(18) Uani 1.0 2 d .
O3 O 0.7185(16) 0.5508(7) 0.8457(7) 0.0407(19) Uani 1.0 2 d .
O5 O 0.4210(15) 0.4463(7) 0.6555(8) 0.042(2) Uani 1.0 2 d .
O6 O 1.0350(15) 0.4189(7) 0.9971(7) 0.0374(19) Uani 1.0 2 d .
O8 O 0.7298(17) 0.1111(7) 1.0421(9) 0.046(2) Uani 1.0 2 d .
O9 O 0.004(2) -0.1179(7) 0.4860(8) 0.048(3) Uani 1.0 2 d .
O10 O 0.313(3) 0.0493(8) 0.8403(9) 0.080(4) Uani 1.0 2 d .
O11 O -0.0416(19) -0.0916(8) 0.7466(7) 0.054(3) Uani 1.0 2 d .
O12 O 0.5525(15) 0.2392(6) 0.8685(7) 0.0361(18) Uani 1.0 2 d .
O15 O 0.244(2) 0.2165(8) 0.3165(7) 0.055(3) Uani 1.0 2 d .
C4 C 0.526(2) 0.2854(8) 0.7516(9) 0.031(3) Uani 1.0 2 d .
C13 C 0.785(2) 0.3871(8) 0.9498(10) 0.030(3) Uani 1.0 2 d .
C14 C 0.7378(18) 0.4441(8) 0.8289(9) 0.026(3) Uani 1.0 2 d .
C16 C 0.487(2) 0.4004(8) 0.7692(9) 0.029(3) Uani 1.0 2 d .
C17 C 0.787(2) 0.2709(8) 0.9344(10) 0.029(3) Uani 1.0 2 d .
C18 C 0.379(3) 0.1999(9) 0.4291(10) 0.039(3) Uani 1.0 2 d .
C19 C 0.326(2) 0.1407(8) 0.6483(10) 0.029(3) Uani 1.0 2 d .
C20 C 0.211(2) 0.1451(8) 0.5180(10) 0.030(3) Uani 1.0 2 d .
C21 C 0.017(3) -0.0244(8) 0.5432(10) 0.032(3) Uani 1.0 2 d .
C22 C 0.780(3) 0.2174(11) 1.0520(12) 0.042(3) Uani 1.0 2 d .
C23 C 0.186(3) 0.0664(11) 0.7297(12) 0.047(3) Uani 1.0 2 d .
C24 C 0.136(3) -0.0368(9) 0.6706(11) 0.036(3) Uani 1.0 2 d .
H3 H 0.6049 0.5632 0.8957 0.0488 Uiso 1.0 2 calc R
H4 H 0.6816 0.2721 0.7029 0.0367 Uiso 1.0 2 calc R
H5 H 0.5194 0.4948 0.6433 0.0508 Uiso 1.0 2 calc R
H6 H 1.0635 0.3909 1.0629 0.0449 Uiso 1.0 2 calc R
H8 H 0.8672 0.0809 1.0279 0.0548 Uiso 1.0 2 calc R
H9 H -0.0952 -0.1140 0.4267 0.0571 Uiso 1.0 2 calc R
H10 H 0.3938 0.1009 0.8609 0.0960 Uiso 1.0 2 calc R
H11 H -0.0718 -0.1481 0.7169 0.0647 Uiso 1.0 2 calc R
H13 H 0.6482 0.4063 1.0073 0.0364 Uiso 1.0 2 calc R
H14 H 0.8861 0.4302 0.7755 0.0314 Uiso 1.0 2 calc R
H15 H 0.1988 0.1613 0.2873 0.0663 Uiso 1.0 2 calc R
H16 H 0.3412 0.4109 0.8247 0.0344 Uiso 1.0 2 calc R
H17 H 0.9429 0.2500 0.8896 0.0345 Uiso 1.0 2 calc R
H18A H 0.4330 0.2653 0.4632 0.0472 Uiso 1.0 2 calc R
H18B H 0.5365 0.1600 0.4148 0.0472 Uiso 1.0 2 calc R
H19 H 0.5129 0.1222 0.6451 0.0345 Uiso 1.0 2 calc R
H20 H 0.0365 0.1770 0.5192 0.0362 Uiso 1.0 2 calc R
H21 H -0.1582 0.0061 0.5475 0.0381 Uiso 1.0 2 calc R
H22A H 0.9478 0.2271 1.0940 0.0501 Uiso 1.0 2 calc R
H22B H 0.6455 0.2482 1.1016 0.0501 Uiso 1.0 2 calc R
H23 H 0.0141 0.0962 0.7474 0.0566 Uiso 1.0 2 calc R
H24 H 0.3019 -0.0746 0.6658 0.0430 Uiso 1.0 2 calc R

loop_
_atom_site_aniso_label
_atom_site_aniso_U_11
_atom_site_aniso_U_22
_atom_site_aniso_U_33
_atom_site_aniso_U_12
_atom_site_aniso_U_13
_atom_site_aniso_U_23
O1 0.040(4) 0.027(4) 0.033(4) -0.003(4) -0.007(3) -0.002(3)
O2 0.054(5) 0.024(4) 0.033(4) -0.008(4) 0.001(4) -0.003(4)
O3 0.055(5) 0.028(5) 0.039(4) -0.003(4) 0.002(4) 0.002(4)
O5 0.041(5) 0.043(5) 0.042(5) -0.007(4) -0.010(4) 0.015(4)
O6 0.041(4) 0.043(5) 0.028(4) -0.012(4) -0.007(3) -0.000(4)
O8 0.053(5) 0.023(4) 0.061(6) -0.003(4) -0.003(4) 0.011(4)
O9 0.064(5) 0.040(6) 0.039(5) -0.013(4) -0.011(4) -0.004(4)
O10 0.156(11) 0.040(6) 0.043(5) -0.053(7) -0.042(6) 0.011(5)
O11 0.079(6) 0.051(6) 0.032(4) -0.034(5) 0.003(4) -0.001(4)
O12 0.050(5) 0.031(5) 0.027(4) -0.006(4) -0.010(4) -0.002(3)
O15 0.098(8) 0.035(5) 0.032(4) 0.007(5) -0.013(5) -0.000(4)
C4 0.038(6) 0.024(6) 0.030(5) 0.002(5) 0.003(4) 0.002(4)
C13 0.038(6) 0.016(5) 0.037(5) -0.005(4) 0.002(5) -0.007(4)
C14 0.031(5) 0.012(5) 0.035(6) 0.006(4) -0.001(4) -0.004(4)
C16 0.039(6) 0.013(5) 0.033(5) -0.002(4) -0.003(4) 0.004(4)
C17 0.037(6) 0.013(5) 0.036(6) -0.003(4) -0.008(5) -0.002(4)
C18 0.057(7) 0.029(7) 0.033(6) 0.006(6) 0.002(5) 0.002(5)
C19 0.036(5) 0.016(6) 0.034(6) 0.003(4) -0.004(4) -0.005(4)
C20 0.048(6) 0.005(5) 0.037(6) 0.008(4) 0.001(5) 0.003(4)
C21 0.047(6) 0.014(5) 0.034(5) 0.002(4) 0.013(5) 0.001(4)
C22 0.039(6) 0.036(7) 0.050(7) -0.008(5) -0.006(5) 0.004(6)
C23 0.065(8) 0.036(8) 0.041(7) -0.010(6) -0.006(6) -0.003(6)
C24 0.038(6) 0.024(6) 0.045(6) 0.001(5) -0.010(5) 0.004(5)

loop_
_atom_type_symbol
_atom_type_description
_atom_type_scat_dispersion_real
_atom_type_scat_dispersion_imag
_atom_type_scat_source
C C 0.0181 0.0091
;
International Tables for Crystallography
(1992, Vol. C, Tables 4.2.6.8 and 6.1.1.4)
;
H H 0.0000 0.0000
;
International Tables for Crystallography
(1992, Vol. C, Table 6.1.1.4)
;
O O 0.0492 0.0322
;
International Tables for Crystallography
(1992, Vol. C, Tables 4.2.6.8 and 6.1.1.4)
;

loop_
_geom_angle_atom_site_label_1
_geom_angle_atom_site_label_2
_geom_angle_atom_site_label_3
_geom_angle
_geom_angle_publ_flag
C4 O1 C19 116.3(8) yes
C20 O2 C21 114.8(8) yes
C4 O12 C17 113.3(8) yes
O1 C4 O12 107.6(9) yes
O1 C4 C16 109.4(9) yes
O12 C4 C16 108.3(8) yes
O6 C13 C14 107.3(8) yes
O6 C13 C17 108.8(9) yes
C14 C13 C17 112.7(9) yes
O3 C14 C13 112.1(8) yes
O3 C14 C16 111.4(8) yes
C13 C14 C16 107.8(8) yes
O5 C16 C4 109.5(9) yes
O5 C16 C14 113.7(8) yes
C4 C16 C14 108.3(8) yes
O12 C17 C13 109.6(8) yes
O12 C17 C22 105.8(9) yes
C13 C17 C22 112.0(10) yes
O15 C18 C20 111.5(10) yes
O1 C19 C20 105.1(8) yes
O1 C19 C23 110.3(9) yes
C20 C19 C23 113.4(9) yes
O2 C20 C18 106.2(9) yes
O2 C20 C19 107.6(8) yes
C18 C20 C19 114.3(9) yes
O2 C21 O9 107.5(9) yes
O2 C21 C24 108.6(9) yes
O9 C21 C24 109.9(9) yes
O8 C22 C17 113.9(11) yes
O10 C23 C19 113.9(11) yes
O10 C23 C24 107.7(11) yes
C19 C23 C24 113.4(10) yes
O11 C24 C21 110.2(9) yes
O11 C24 C23 107.4(10) yes
C21 C24 C23 111.1(10) yes
C14 O3 H3 109.470 no
C16 O5 H5 109.474 no
C13 O6 H6 109.470 no
C22 O8 H8 109.476 no
C21 O9 H9 109.473 no
C23 O10 H10 109.478 no
C24 O11 H11 109.470 no
C18 O15 H15 109.469 no
O1 C4 H4 110.482 no
O12 C4 H4 110.485 no
C16 C4 H4 110.477 no
O6 C13 H13 109.300 no
C14 C13 H13 109.299 no
C17 C13 H13 109.304 no
O3 C14 H14 108.482 no
C13 C14 H14 108.477 no
C16 C14 H14 108.480 no
O5 C16 H16 108.402 no
C4 C16 H16 108.405 no
C14 C16 H16 108.406 no
O12 C17 H17 109.782 no
C13 C17 H17 109.782 no
C22 C17 H17 109.781 no
O15 C18 H18A 109.321 no
O15 C18 H18B 109.322 no
C20 C18 H18A 109.327 no
C20 C18 H18B 109.335 no
H18A C18 H18B 107.974 no
O1 C19 H19 109.321 no
C20 C19 H19 109.316 no
C23 C19 H19 109.316 no
O2 C20 H20 109.536 no
C18 C20 H20 109.545 no
C19 C20 H20 109.538 no
O2 C21 H21 110.235 no
O9 C21 H21 110.237 no
C24 C21 H21 110.239 no
O8 C22 H22A 108.778 no
O8 C22 H22B 108.774 no
C17 C22 H22A 108.766 no
C17 C22 H22B 108.768 no
H22A C22 H22B 107.662 no
O10 C23 H23 107.134 no
C19 C23 H23 107.132 no
C24 C23 H23 107.144 no
O11 C24 H24 109.401 no
C21 C24 H24 109.396 no
C23 C24 H24 109.392 no

loop_
_geom_bond_atom_site_label_1
_geom_bond_atom_site_label_2
_geom_bond_distance
_geom_bond_publ_flag
O1 C4 1.394(13) yes
O1 C19 1.451(13) yes
O2 C20 1.464(13) yes
O2 C21 1.433(14) yes
O3 C14 1.410(13) yes
O5 C16 1.420(13) yes
O6 C13 1.427(13) yes
O8 C22 1.415(16) yes
O9 C21 1.374(14) yes
O10 C23 1.384(17) yes
O11 C24 1.432(15) yes
O12 C4 1.422(13) yes
O12 C17 1.443(13) yes
O15 C18 1.421(14) yes
C4 C16 1.527(15) yes
C13 C14 1.537(14) yes
C13 C17 1.527(14) yes
C14 C16 1.533(14) yes
C17 C22 1.470(17) yes
C18 C20 1.493(16) yes
C19 C20 1.538(15) yes
C19 C23 1.508(17) yes
C21 C24 1.521(16) yes
C23 C24 1.515(18) yes
O3 H3 0.820 no
O5 H5 0.820 no
O6 H6 0.820 no
O8 H8 0.820 no
O9 H9 0.820 no
O10 H10 0.820 no
O11 H11 0.820 no
O15 H15 0.820 no
C4 H4 0.980 no
C13 H13 0.980 no
C14 H14 0.980 no
C16 H16 0.980 no
C17 H17 0.980 no
C18 H18A 0.970 no
C18 H18B 0.970 no
C19 H19 0.980 no
C20 H20 0.980 no
C21 H21 0.980 no
C22 H22A 0.970 no
C22 H22B 0.970 no
C23 H23 0.980 no
C24 H24 0.980 no

loop_
_geom_contact_atom_site_label_1
_geom_contact_atom_site_label_2
_geom_contact_distance
_geom_contact_publ_flag
_geom_contact_site_symmetry_2
O1 O5 2.745(12) no .
O1 O10 3.005(13) no .
O1 C17 3.588(13) no .
O1 C18 3.008(14) no .
O2 O15 2.899(13) no .
O2 C23 2.832(15) no .
O3 O5 2.899(12) no .
O3 O6 2.869(12) no .
O6 C22 3.000(16) no .
O8 O10 3.145(15) no .
O8 O12 2.680(12) no .
O9 O11 2.894(12) no .
O10 O11 2.762(15) no .
O10 O12 2.779(14) no .
O10 C4 3.416(15) no .
O12 C14 2.873(13) no .
O12 C19 2.953(13) no .
O12 C23 3.286(16) no .
C4 C13 2.853(15) no .
C4 C20 3.516(15) no .
C4 C23 3.349(18) no .
C16 C17 2.893(14) no .
C19 C21 2.897(15) no .
C20 C24 2.936(16) no .
O1 O9 3.085(12) no 2_556
O2 O3 3.549(11) no 2_646
O2 O5 3.593(11) no 2_546
O2 O5 2.751(12) no 2_646
O2 C14 3.575(13) no 2_646
O3 O2 3.549(11) no 2_656
O3 O8 2.727(12) no 2_657
O3 O8 3.145(12) no 2_757
O3 O10 3.452(12) no 2_657
O3 O15 2.812(13) no 2_656
O3 C22 3.540(16) no 2_657
O3 C22 3.521(15) no 2_757
O5 O2 3.593(11) no 2_556
O5 O2 2.751(12) no 2_656
O5 O9 2.771(13) no 2_556
O5 O9 3.438(13) no 2_656
O5 C18 3.592(15) no 2_656
O5 C21 3.116(14) no 2_556
O6 O8 2.818(13) no 2_757
O6 O10 3.054(14) no 2_657
O6 O11 2.816(11) no 2_657
O6 C16 3.437(13) no 1_655
O8 O3 2.727(12) no 2_647
O8 O3 3.145(12) no 2_747
O8 O6 2.818(13) no 2_747
O8 C14 3.541(13) no 2_647
O9 O1 3.085(12) no 2_546
O9 O5 2.771(13) no 2_546
O9 O5 3.438(13) no 2_646
O9 O15 3.326(13) no 2_546
O9 C18 3.225(16) no 2_546
O9 C20 3.284(14) no 2_546
O10 O3 3.452(12) no 2_647
O10 O6 3.054(14) no 2_647
O10 C13 3.175(15) no 2_647
O11 O6 2.816(11) no 2_647
O11 O15 2.792(14) no 2_546
O11 C13 3.568(13) no 2_647
O11 C22 3.574(16) no 2_647
O15 O3 2.812(13) no 2_646
O15 O9 3.326(13) no 2_556
O15 O11 2.792(14) no 2_556
C13 O10 3.175(15) no 2_657
C13 O11 3.568(13) no 2_657
C14 O2 3.575(13) no 2_656
C14 O8 3.541(13) no 2_657
C16 O6 3.437(13) no 1_455
C18 O5 3.592(15) no 2_646
C18 O9 3.225(16) no 2_556
C20 O9 3.284(14) no 2_556
C21 O5 3.116(14) no 2_546
C22 O3 3.540(16) no 2_647
C22 O3 3.521(15) no 2_747
C22 O11 3.574(16) no 2_657
O1 H5 3.5049 no .
O1 H10 2.6473 no .
O1 H16 2.6074 no .
O1 H18A 2.6551 no .
O1 H18B 3.4951 no .
O1 H20 2.4960 no .
O1 H23 2.4984 no .
O2 H9 2.5173 no .
O2 H15 2.5906 no .
O2 H18A 3.2038 no .
O2 H18B 2.4661 no .
O2 H19 2.7101 no .
O2 H23 3.2310 no .
O2 H24 2.6415 no .
O3 H5 2.5340 no .
O3 H13 2.6196 no .
O3 H16 2.6576 no .
O5 H3 3.1739 no .
O5 H4 2.6807 no .
O5 H14 2.6959 no .
O5 H18A 3.1704 no .
O6 H3 3.0811 no .
O6 H14 2.5388 no .
O6 H17 2.5405 no .
O6 H22A 2.7600 no .
O6 H22B 3.2079 no .
O8 H10 2.6030 no .
O8 H17 2.7072 no .
O9 H11 2.5997 no .
O9 H24 2.5298 no .
O10 H8 3.4871 no .
O10 H11 3.4955 no .
O10 H19 2.5713 no .
O10 H24 2.5073 no .
O11 H9 3.5300 no .
O11 H10 3.5647 no .
O11 H21 2.5906 no .
O11 H23 2.4701 no .
O12 H8 3.1313 no .
O12 H10 1.9800 no .
O12 H13 2.7010 no .
O12 H14 3.1947 no .
O12 H16 2.5293 no .
O12 H19 2.8929 no .
O12 H22A 3.1658 no .
O12 H22B 2.5967 no .
O12 H23 3.5538 no .
O15 H20 2.5314 no .
C4 H5 2.9826 no .
C4 H10 2.7797 no .
C4 H13 3.2708 no .
C4 H14 2.6442 no .
C4 H17 2.6271 no .
C4 H18A 3.2029 no .
C4 H19 2.4315 no .
C4 H23 3.5883 no .
C13 H3 2.5419 no .
C13 H4 3.1353 no .
C13 H16 2.6405 no .
C13 H22A 2.7407 no .
C13 H22B 2.5712 no .
C14 H4 2.6517 no .
C14 H5 2.3977 no .
C14 H6 3.1100 no .
C14 H17 2.8165 no .
C16 H3 2.6036 no .
C16 H13 2.7266 no .
C16 H17 3.2961 no .
C17 H4 2.5865 no .
C17 H6 2.5221 no .
C17 H8 2.7147 no .
C17 H10 3.0855 no .
C17 H14 2.7668 no .
C17 H16 3.1356 no .
C18 H4 3.4827 no .
C18 H19 2.6570 no .
C19 H4 2.5549 no .
C19 H10 2.4100 no .
C19 H18A 2.6654 no .
C19 H18B 2.8045 no .
C19 H21 3.2096 no .
C19 H24 2.8220 no .
C20 H4 3.5269 no .
C20 H15 2.5400 no .
C20 H21 2.6358 no .
C20 H23 2.7995 no .
C20 H24 3.3246 no .
C21 H11 2.5454 no .
C21 H19 3.3429 no .
C21 H20 2.6456 no .
C21 H23 2.7398 no .
C22 H6 2.6875 no .
C22 H10 3.2306 no .
C22 H13 2.6016 no .
C23 H11 3.0953 no .
C23 H20 2.8183 no .
C23 H21 2.7500 no .
C24 H9 3.0756 no .
C24 H10 3.0375 no .
C24 H19 2.8444 no .
C24 H20 3.2842 no .
H3 H5 2.9366 no .
H3 H13 2.3959 no .
H3 H14 2.6205 no .
H3 H16 2.5153 no .
H4 H5 3.0918 no .
H4 H10 3.1995 no .
H4 H14 2.4406 no .
H4 H16 2.8556 no .
H4 H17 2.4398 no .
H4 H18A 2.9008 no .
H4 H18B 3.5510 no .
H4 H19 2.2250 no .
H5 H14 2.4907 no .
H5 H16 2.4603 no .
H6 H13 2.1979 no .
H6 H14 3.3056 no .
H6 H17 2.7089 no .
H6 H22A 2.2466 no .
H6 H22B 2.8649 no .
H8 H10 3.0122 no .
H8 H17 2.7118 no .
H8 H22A 2.0813 no .
H8 H22B 2.5953 no .
H9 H11 3.2165 no .
H9 H21 2.0829 no .
H9 H24 3.3244 no .
H10 H17 3.4154 no .
H10 H19 2.4710 no .
H10 H22B 3.4933 no .
H10 H23 2.2814 no .
H10 H24 3.1662 no .
H11 H21 2.7704 no .
H11 H23 3.2377 no .
H11 H24 2.2106 no .
H13 H14 2.8535 no .
H13 H16 2.5203 no .
H13 H17 2.8544 no .
H13 H22A 2.9416 no .
H13 H22B 2.3093 no .
H14 H16 2.8441 no .
H14 H17 2.6793 no .
H15 H18A 2.6290 no .
H15 H18B 2.1967 no .
H15 H20 2.6966 no .
H17 H22A 2.2625 no .
H17 H22B 2.7972 no .
H18A H19 2.7596 no .
H18A H20 2.4122 no .
H18B H19 2.5801 no .
H18B H20 2.8159 no .
H19 H20 2.8598 no .
H19 H23 2.8131 no .
H19 H24 2.7966 no .
H20 H21 2.4641 no .
H20 H23 2.7219 no .
H21 H23 2.6269 no .
H21 H24 2.8577 no .
H23 H24 2.8228 no .
O1 H4 3.1801 no 1_455
O1 H9 2.5044 no 2_556
O1 H14 3.3512 no 1_455
O1 H17 2.8361 no 1_455
O2 H5 2.0702 no 2_646
O2 H14 3.1028 no 2_646
O2 H21 3.4426 no 1_655
O3 H8 3.3315 no 2_657
O3 H8 2.5334 no 2_757
O3 H10 3.3443 no 2_657
O3 H15 2.1013 no 2_656
O3 H18B 3.4300 no 2_656
O3 H22A 2.9298 no 2_757
O3 H22B 3.2325 no 2_657
O5 H9 2.0319 no 2_556
O5 H14 3.0513 no 1_455
O5 H15 3.4615 no 2_656
O5 H18B 2.9046 no 2_656
O5 H21 2.6941 no 2_556
O6 H8 2.1926 no 2_757
O6 H11 3.2614 no 2_657
O6 H13 3.1233 no 1_655
O6 H16 2.4731 no 1_655
O8 H3 1.9489 no 2_647
O8 H3 3.4973 no 2_747
O8 H6 3.2788 no 2_747
O8 H13 3.3345 no 2_647
O8 H16 3.0215 no 2_647
O8 H23 3.5709 no 1_655
O9 H4 3.0063 no 2_646
O9 H5 3.3388 no 2_546
O9 H5 3.1889 no 2_646
O9 H14 3.0005 no 2_646
O9 H18A 2.7624 no 2_546
O9 H18A 3.2828 no 2_646
O9 H20 2.6887 no 2_546
O10 H3 2.9253 no 2_647
O10 H6 3.0238 no 2_647
O10 H8 3.1157 no 1_455
O10 H13 2.5126 no 2_647
O10 H17 3.2783 no 1_455
O11 H6 2.1082 no 2_647
O11 H13 3.3334 no 2_647
O11 H15 3.3440 no 2_546
O11 H18A 3.5502 no 2_546
O11 H22A 2.9779 no 2_647
O11 H22B 3.3313 no 2_647
O11 H24 3.4478 no 1_455
O12 H3 3.5635 no 2_647
O12 H17 3.1168 no 1_455
O12 H23 3.2979 no 1_655
O15 H3 3.1775 no 2_646
O15 H5 3.1648 no 2_646
O15 H11 2.0040 no 2_556
O15 H22A 2.8505 no 1_454
O15 H22B 3.1744 no 1_554
O15 H24 3.5792 no 2_656
C4 H9 3.1934 no 2_556
C4 H17 3.3838 no 1_455
C4 H23 3.5052 no 1_655
C13 H8 3.0955 no 2_757
C13 H16 3.1814 no 1_655
C14 H8 3.0967 no 2_757
C14 H9 3.4539 no 2_656
C14 H15 3.1306 no 2_656
C14 H16 3.1007 no 1_655
C16 H9 2.9134 no 2_556
C16 H14 3.0862 no 1_455
C17 H16 3.5868 no 1_655
C17 H23 3.2921 no 1_655
C18 H5 2.8440 no 2_646
C18 H9 3.2527 no 2_556
C18 H11 2.9778 no 2_556
C18 H20 3.4831 no 1_655
C18 H24 3.5286 no 2_656
C19 H9 3.5053 no 2_556
C19 H21 3.3600 no 1_655
C20 H5 2.9917 no 2_646
C20 H9 3.2603 no 2_556
C20 H18B 3.5990 no 1_455
C21 H5 3.3937 no 2_546
C21 H5 3.1574 no 2_646
C21 H14 3.5904 no 2_646
C21 H18A 3.5772 no 2_546
C21 H19 3.4065 no 1_455
C22 H3 2.8746 no 2_647
C22 H11 3.4047 no 2_657
C22 H15 3.3981 no 1_656
C23 H6 3.4855 no 2_647
C23 H17 3.2313 no 1_455
C24 H6 3.2530 no 2_647
H3 O8 1.9489 no 2_657
H3 O8 3.4973 no 2_757
H3 O10 2.9253 no 2_657
H3 O12 3.5635 no 2_657
H3 O15 3.1775 no 2_656
H3 C22 2.8746 no 2_657
H3 H8 2.5677 no 2_657
H3 H8 2.8088 no 2_757
H3 H10 2.7158 no 2_657
H3 H15 2.5978 no 2_656
H3 H22A 3.5377 no 2_657
H3 H22A 3.1254 no 2_757
H3 H22B 2.7328 no 2_657
H4 O1 3.1801 no 1_655
H4 O9 3.0063 no 2_656
H4 H9 2.9611 no 2_656
H4 H20 2.9993 no 1_655
H4 H23 2.8885 no 1_655
H5 O2 2.0702 no 2_656
H5 O9 3.3388 no 2_556
H5 O9 3.1889 no 2_656
H5 O15 3.1648 no 2_656
H5 C18 2.8440 no 2_656
H5 C20 2.9917 no 2_656
H5 C21 3.3937 no 2_556
H5 C21 3.1574 no 2_656
H5 H9 2.6851 no 2_556
H5 H9 3.3567 no 2_656
H5 H15 2.7071 no 2_656
H5 H18B 2.2659 no 2_656
H5 H19 3.5773 no 2_656
H5 H21 2.7658 no 2_556
H6 O8 3.2788 no 2_757
H6 O10 3.0238 no 2_657
H6 O11 2.1082 no 2_657
H6 C23 3.4855 no 2_657
H6 C24 3.2530 no 2_657
H6 H8 2.6996 no 2_757
H6 H11 2.4701 no 2_657
H6 H13 3.0528 no 1_655
H6 H16 3.0040 no 1_655
H6 H22B 3.5179 no 1_655
H6 H23 3.4229 no 2_657
H6 H24 3.5663 no 2_657
H8 O3 3.3315 no 2_647
H8 O3 2.5334 no 2_747
H8 O6 2.1926 no 2_747
H8 O10 3.1157 no 1_655
H8 C13 3.0955 no 2_747
H8 C14 3.0967 no 2_747
H8 H3 2.5677 no 2_647
H8 H3 2.8088 no 2_747
H8 H6 2.6996 no 2_747
H8 H10 3.2819 no 1_655
H8 H13 3.4917 no 2_647
H8 H13 3.3858 no 2_747
H8 H14 3.1641 no 2_747
H8 H15 3.4484 no 1_656
H8 H16 2.9550 no 2_647
H8 H23 3.1870 no 1_655
H9 O1 2.5044 no 2_546
H9 O5 2.0319 no 2_546
H9 C4 3.1934 no 2_546
H9 C14 3.4539 no 2_646
H9 C16 2.9134 no 2_546
H9 C18 3.2527 no 2_546
H9 C19 3.5053 no 2_546
H9 C20 3.2603 no 2_546
H9 H4 2.9611 no 2_646
H9 H5 2.6851 no 2_546
H9 H5 3.3567 no 2_646
H9 H14 2.5441 no 2_646
H9 H16 3.0272 no 2_546
H9 H18A 2.6400 no 2_546
H9 H20 2.8089 no 2_546
H10 O3 3.3443 no 2_647
H10 H3 2.7158 no 2_647
H10 H8 3.2819 no 1_455
H10 H13 2.9346 no 2_647
H10 H17 3.0300 no 1_455
H10 H23 3.4130 no 1_655
H11 O6 3.2614 no 2_647
H11 O15 2.0040 no 2_546
H11 C18 2.9778 no 2_546
H11 C22 3.4047 no 2_647
H11 H6 2.4701 no 2_647
H11 H15 2.5723 no 2_546
H11 H18A 2.9048 no 2_546
H11 H20 3.4619 no 2_546
H11 H22A 2.7059 no 2_647
H11 H22B 3.2186 no 2_647
H11 H24 3.3652 no 1_455
H13 O6 3.1233 no 1_455
H13 O8 3.3345 no 2_657
H13 O10 2.5126 no 2_657
H13 O11 3.3334 no 2_657
H13 H6 3.0528 no 1_455
H13 H8 3.4917 no 2_657
H13 H8 3.3858 no 2_757
H13 H10 2.9346 no 2_657
H14 O1 3.3512 no 1_655
H14 O2 3.1028 no 2_656
H14 O5 3.0513 no 1_655
H14 O9 3.0005 no 2_656
H14 C16 3.0862 no 1_655
H14 C21 3.5904 no 2_656
H14 H8 3.1641 no 2_757
H14 H9 2.5441 no 2_656
H14 H15 3.1251 no 2_656
H14 H16 2.3816 no 1_655
H15 O3 2.1013 no 2_646
H15 O5 3.4615 no 2_646
H15 O11 3.3440 no 2_556
H15 C14 3.1306 no 2_646
H15 C22 3.3981 no 1_454
H15 H3 2.5978 no 2_646
H15 H5 2.7071 no 2_646
H15 H8 3.4484 no 1_454
H15 H11 2.5723 no 2_556
H15 H14 3.1251 no 2_646
H15 H22A 2.6036 no 1_454
H15 H22B 3.2811 no 1_554
H16 O6 2.4731 no 1_455
H16 O8 3.0215 no 2_657
H16 C13 3.1814 no 1_455
H16 C14 3.1007 no 1_455
H16 C17 3.5868 no 1_455
H16 H6 3.0040 no 1_455
H16 H8 2.9550 no 2_657
H16 H9 3.0272 no 2_556
H16 H14 2.3816 no 1_455
H16 H17 3.0129 no 1_455
H17 O1 2.8361 no 1_655
H17 O10 3.2783 no 1_655
H17 O12 3.1168 no 1_655
H17 C4 3.3838 no 1_655
H17 C23 3.2313 no 1_655
H17 H10 3.0300 no 1_655
H17 H16 3.0129 no 1_655
H17 H23 2.5737 no 1_655
H18A O9 2.7624 no 2_556
H18A O9 3.2828 no 2_656
H18A O11 3.5502 no 2_556
H18A C21 3.5772 no 2_556
H18A H9 2.6400 no 2_556
H18A H11 2.9048 no 2_556
H18A H20 3.3269 no 1_655
H18A H21 3.4431 no 2_556
H18A H24 2.8750 no 2_656
H18B O3 3.4300 no 2_646
H18B O5 2.9046 no 2_646
H18B C20 3.5990 no 1_655
H18B H5 2.2659 no 2_646
H18B H20 2.7806 no 1_655
H18B H21 2.9148 no 1_655
H19 C21 3.4065 no 1_655
H19 H5 3.5773 no 2_646
H19 H20 3.1053 no 1_655
H19 H21 2.5119 no 1_655
H19 H23 2.7883 no 1_655
H20 O9 2.6887 no 2_556
H20 C18 3.4831 no 1_455
H20 H4 2.9993 no 1_455
H20 H9 2.8089 no 2_556
H20 H11 3.4619 no 2_556
H20 H18A 3.3269 no 1_455
H20 H18B 2.7806 no 1_455
H20 H19 3.1053 no 1_455
H21 O2 3.4426 no 1_455
H21 O5 2.6941 no 2_546
H21 C19 3.3600 no 1_455
H21 H5 2.7658 no 2_546
H21 H18A 3.4431 no 2_546
H21 H18B 2.9148 no 1_455
H21 H19 2.5119 no 1_455
H21 H24 3.2344 no 1_455
H22A O3 2.9298 no 2_747
H22A O11 2.9779 no 2_657
H22A O15 2.8505 no 1_656
H22A H3 3.5377 no 2_647
H22A H3 3.1254 no 2_747
H22A H11 2.7059 no 2_657
H22A H15 2.6036 no 1_656
H22A H22B 3.5591 no 1_655
H22B O3 3.2325 no 2_647
H22B O11 3.3313 no 2_657
H22B O15 3.1744 no 1_556
H22B H3 2.7328 no 2_647
H22B H6 3.5179 no 1_455
H22B H11 3.2186 no 2_657
H22B H15 3.2811 no 1_556
H22B H22A 3.5591 no 1_455
H22B H24 3.4534 no 2_657
H23 O8 3.5709 no 1_455
H23 O12 3.2979 no 1_455
H23 C4 3.5052 no 1_455
H23 C17 3.2921 no 1_455
H23 H4 2.8885 no 1_455
H23 H6 3.4229 no 2_647
H23 H8 3.1870 no 1_455
H23 H10 3.4130 no 1_455
H23 H17 2.5737 no 1_455
H23 H19 2.7883 no 1_455
H24 O11 3.4478 no 1_655
H24 O15 3.5792 no 2_646
H24 C18 3.5286 no 2_646
H24 H6 3.5663 no 2_647
H24 H11 3.3652 no 1_655
H24 H18A 2.8750 no 2_646
H24 H21 3.2344 no 1_655
H24 H22B 3.4534 no 2_647

loop_
_geom_hbond_atom_site_label_D
_geom_hbond_atom_site_label_H
_geom_hbond_atom_site_label_A
_geom_hbond_site_symmetry_A
_geom_hbond_distance_DA
_geom_hbond_distance_DH
_geom_hbond_distance_HA
_geom_hbond_angle_DHA
_geom_hbond_publ_flag
O3 H3 O8 2_657 2.727(12) 0.820 1.949 158.1 no
O5 H5 O2 2_656 2.751(12) 0.820 2.070 140.3 no
O5 H5 O3 . 2.899(12) 0.820 2.534 108.4 no
O6 H6 O11 2_657 2.816(11) 0.820 2.108 144.5 no
O8 H8 O6 2_747 2.818(13) 0.820 2.193 133.2 no
O9 H9 O5 2_546 2.771(13) 0.820 2.032 149.8 no
O10 H10 O12 . 2.779(14) 0.820 1.980 164.7 no
O11 H11 O9 . 2.894(12) 0.820 2.600 102.8 no
O11 H11 O15 2_546 2.792(14) 0.820 2.004 160.9 no
O15 H15 O2 . 2.899(13) 0.820 2.591 103.9 no
O15 H15 O3 2_646 2.812(13) 0.820 2.101 144.9 no

loop_
_geom_torsion_atom_site_label_1
_geom_torsion_atom_site_label_2
_geom_torsion_atom_site_label_3
_geom_torsion_atom_site_label_4
_geom_torsion
_geom_torsion_publ_flag
C4 O1 C19 C20 -132.1(8) no
C4 O1 C19 C23 105.3(9) no
C19 O1 C4 O12 -75.2(10) no
C19 O1 C4 C16 167.3(7) no
C20 O2 C21 O9 176.5(8) no
C20 O2 C21 C24 -64.6(10) no
C21 O2 C20 C18 -176.3(8) no
C21 O2 C20 C19 60.9(10) no
C4 O12 C17 C13 58.3(10) no
C4 O12 C17 C22 179.3(7) no
C17 O12 C4 O1 176.5(7) no
C17 O12 C4 C16 -65.3(10) no
O1 C4 C16 O5 -54.3(10) no
O1 C4 C16 C14 -178.8(7) no
O12 C4 C16 O5 -171.3(7) no
O12 C4 C16 C14 64.2(10) no
O6 C13 C14 O3 -64.3(10) no
O6 C13 C14 C16 172.7(7) no
O6 C13 C17 O12 -170.7(7) no
O6 C13 C17 C22 72.2(10) no
C14 C13 C17 O12 -51.8(11) no
C14 C13 C17 C22 -168.9(8) no
C17 C13 C14 O3 175.9(8) no
C17 C13 C14 C16 52.9(10) no
O3 C14 C16 O5 56.9(11) no
O3 C14 C16 C4 178.8(7) no
C13 C14 C16 O5 -179.7(8) no
C13 C14 C16 C4 -57.8(10) no
O12 C17 C22 O8 48.9(11) no
C13 C17 C22 O8 168.3(9) no
O15 C18 C20 O2 71.5(11) no
O15 C18 C20 C19 -170.0(8) no
O1 C19 C20 O2 -170.2(7) no
O1 C19 C20 C18 72.2(10) no
O1 C19 C23 O10 -72.4(12) no
O1 C19 C23 C24 163.9(8) no
C20 C19 C23 O10 170.0(9) no
C20 C19 C23 C24 46.3(13) no
C23 C19 C20 O2 -49.7(11) no
C23 C19 C20 C18 -167.3(9) no
O2 C21 C24 O11 174.0(8) no
O2 C21 C24 C23 55.2(11) no
O9 C21 C24 O11 -68.6(12) no
O9 C21 C24 C23 172.6(9) no
O10 C23 C24 O11 64.3(12) no
O10 C23 C24 C21 -175.2(10) no
C19 C23 C24 O11 -168.7(9) no
C19 C23 C24 C21 -48.1(13) no
